data_1529957
loop_
_publ_author_name
'Fyne, P.J.'
'Day, P.'

_publ_section_title
;
 Powder neutron diffraction study of the crystal and magnetic structures
 of ferromagnetic mixed anion salts Rb2 Cr Cl4-x Xx
;
_journal_name_full 'Materials Research Bulletin'
_journal_page_first 197
_journal_page_last 201
_journal_volume 20
_journal_year 1985
_chemical_formula_sum 'Br2 Cl2 Cr Rb2'
_chemical_name_systematic 'Rb2 (Cr Cl2 Br2)'
_space_group_IT_number 64
_symmetry_space_group_name_Hall '-B 2 2ab'
_symmetry_space_group_name_H-M 'B b c m'
_cell_angle_alpha 90
_cell_angle_beta 90
_cell_angle_gamma 90
_cell_formula_units_Z 4
_cell_length_a 7.216
_cell_length_b 7.234
_cell_length_c 16.373
_cell_volume 854.680
_citation_journal_id_ASTM MRBUAC
_cod_data_source_file Fyne_MRBUAC_1985_1175.cif
_cod_data_source_block Br2Cl2Cr1Rb2
_cod_original_cell_volume 854.6795
_cod_original_sg_symbol_Hall '-C 2ac 2 (y,z,x)'
_cod_original_formula_sum 'Br2 Cl2 Cr1 Rb2'
_cod_database_code 1529957

loop_
_symmetry_equiv_pos_as_xyz
x,y,z
-x,y+1/2,-z+1/2
-x,-y,z
x,-y+1/2,-z+1/2
-x,-y,-z
x,-y-1/2,z-1/2
x,y,-z
-x,y-1/2,z-1/2
x+1/2,y,z+1/2
-x+1/2,y+1/2,-z+1
-x+1/2,-y,z+1/2
x+1/2,-y+1/2,-z+1
-x+1/2,-y,-z+1/2
x+1/2,-y-1/2,z
x+1/2,y,-z+1/2
-x+1/2,y-1/2,z

loop_
_atom_site_label
_atom_site_type_symbol
_atom_site_fract_x
_atom_site_fract_y
_atom_site_fract_z
_atom_site_occupancy
_atom_site_U_iso_or_equiv
Cl1 Cl-1 0.2354 0.2364 0 0.5 0.0
Br2 Br-1 0 0 0.1575 0.5 0.0
Rb1 Rb+1 0 0 0.3638 1 0.0
Cr1 Cr+2 0 0 0 1 0.0
Cl2 Cl-1 0 0 0.1575 0.5 0.0
Br1 Br-1 0.2354 0.2364 0 0.5 0.0
